data_4342366
loop_
_publ_author_name
'Ghalib, Mohammed'
'Jones, Peter G.'
'Schulzke, Carola'
'Sziebert, D\'enes'
'Nyul\'aszi, L\'aszl\'o'
'Heinicke, Joachim W.'

_publ_section_title
;
 \p-Rich \s(2)P-Heterocycles: Bent \h(1)-P- and \m(2)-P-Coordinated
 1,3-Benzazaphosphole Copper(I) Halide Complexes.
;
_journal_issue 5
_journal_name_full 'Inorganic chemistry'
_journal_page_first 2117
_journal_paper_doi 10.1021/ic502367d
_journal_volume 54
_journal_year 2015
_chemical_formula_sum 'C48 H64 Br2 Cu2 N4 P4'
_chemical_formula_weight 1107.82
_chemical_name_systematic
;
 ?
;
_space_group_IT_number 14
_symmetry_cell_setting monoclinic
_symmetry_space_group_name_Hall '-P 2yn'
_symmetry_space_group_name_H-M 'P 1 21/n 1'
_atom_sites_solution_hydrogens geom
_atom_sites_solution_primary direct
_atom_sites_solution_secondary difmap
_audit_creation_method SHELXL-97
_cell_angle_alpha 90.00
_cell_angle_beta 101.576(7)
_cell_angle_gamma 90.00
_cell_formula_units_Z 4
_cell_length_a 23.865(2)
_cell_length_b 10.2691(5)
_cell_length_c 20.6952(15)
_cell_measurement_reflns_used 11863
_cell_measurement_temperature 100(2)
_cell_measurement_theta_max 76.2828
_cell_measurement_theta_min 3.7781
_cell_volume 4968.7(6)
_computing_cell_refinement
;
CrysAlisPro, Agilent Technologies,
Version 1.171.34.49 (release 20-01-2011 CrysAlis171 .NET)
(compiled Jan 20 2011,15:58:25)
;
_computing_data_collection
;
CrysAlisPro, Agilent Technologies,
Version 1.171.34.49 (release 20-01-2011 CrysAlis171 .NET)
(compiled Jan 20 2011,15:58:25)
;
_computing_data_reduction
;
CrysAlisPro, Agilent Technologies,
Version 1.171.34.49 (release 20-01-2011 CrysAlis171 .NET)
(compiled Jan 20 2011,15:58:25)
;
_computing_molecular_graphics 'Siemens XP'
_computing_publication_material SHELXL-97
_computing_structure_refinement 'SHELXL-97 (Sheldrick, 1997)'
_computing_structure_solution 'SHELXS-97 (Sheldrick, 1990)'
_diffrn_ambient_temperature 100(2)
_diffrn_detector_area_resol_mean 10.3543
_diffrn_measured_fraction_theta_full 0.985
_diffrn_measured_fraction_theta_max 0.985
_diffrn_measurement_device_type 'Oxford Diffraction Xcalibur, Atlas, Nova'
_diffrn_measurement_method \w-scan
_diffrn_radiation_monochromator mirror
_diffrn_radiation_source 'Nova (Cu) X-ray Source'
_diffrn_radiation_type CuK\a
_diffrn_radiation_wavelength 1.54184
_diffrn_reflns_av_R_equivalents 0.1126
_diffrn_reflns_av_sigmaI/netI 0.0629
_diffrn_reflns_limit_h_max 29
_diffrn_reflns_limit_h_min -29
_diffrn_reflns_limit_k_max 12
_diffrn_reflns_limit_k_min -12
_diffrn_reflns_limit_l_max 25
_diffrn_reflns_limit_l_min -26
_diffrn_reflns_number 80064
_diffrn_reflns_theta_full 76.48
_diffrn_reflns_theta_max 76.48
_diffrn_reflns_theta_min 3.78
_exptl_absorpt_coefficient_mu 4.437
_exptl_absorpt_correction_T_max 1.00000
_exptl_absorpt_correction_T_min 0.18409
_exptl_absorpt_correction_type multi-scan
_exptl_absorpt_process_details
;
CrysAlisPro, Agilent Technologies,
Version 1.171.34.49 (release 20-01-2011 CrysAlis171 .NET)
(compiled Jan 20 2011,15:58:25)
;
_exptl_crystal_colour colourless
_exptl_crystal_density_diffrn 1.481
_exptl_crystal_density_meas ?
_exptl_crystal_density_method 'not measured'
_exptl_crystal_description plate
_exptl_crystal_F_000 2272
_exptl_crystal_size_max 0.08
_exptl_crystal_size_mid 0.03
_exptl_crystal_size_min 0.01
_refine_diff_density_max 0.608
_refine_diff_density_min -0.692
_refine_diff_density_rms 0.096
_refine_ls_extinction_method none
_refine_ls_goodness_of_fit_ref 1.016
_refine_ls_hydrogen_treatment constr
_refine_ls_matrix_type full
_refine_ls_number_parameters 553
_refine_ls_number_reflns 10263
_refine_ls_number_restraints 0
_refine_ls_restrained_S_all 1.016
_refine_ls_R_factor_all 0.0747
_refine_ls_R_factor_gt 0.0446
_refine_ls_shift/su_max 0.001
_refine_ls_shift/su_mean 0.000
_refine_ls_structure_factor_coef Fsqd
_refine_ls_weighting_details 'calc w=1/[\s^2^(Fo^2^)+(0.0391P)^2^] where P=(Fo^2^+2Fc^2^)/3'
_refine_ls_weighting_scheme calc
_refine_ls_wR_factor_gt 0.0938
_refine_ls_wR_factor_ref 0.1061
_reflns_number_gt 7263
_reflns_number_total 10263
_reflns_threshold_expression >2sigma(I)
_cod_data_source_file ic502367d_si_002.cif
_cod_data_source_block mincu
_cod_depositor_comments
;
The following automatic conversions were performed:

'_exptl_crystal_density_meas' value 'not measured' was changed to '?'
- the value is perceived as not measured.

Automatic conversion script
Id: cif_fix_values 3008 2015-01-20 13:52:24Z robertas 

 Adding full bibliography for 4342364--4342369.cif.
;
_cod_original_sg_symbol_H-M 'P 21/n'
_cod_database_code 4342366

loop_
_symmetry_equiv_pos_as_xyz
'x, y, z'
'-x+1/2, y+1/2, -z+1/2'
'-x, -y, -z'
'x-1/2, -y-1/2, z-1/2'

loop_
_atom_site_label
_atom_site_type_symbol
_atom_site_fract_x
_atom_site_fract_y
_atom_site_fract_z
_atom_site_U_iso_or_equiv
_atom_site_adp_type
_atom_site_occupancy
_atom_site_symmetry_multiplicity
_atom_site_calc_flag
_atom_site_refinement_flags
Cu1 Cu 0.20023(2) 0.45633(5) 0.51955(3) 0.01646(12) Uani 1 1 d .
Cu2 Cu 0.30068(2) 0.55490(5) 0.49721(3) 0.01643(12) Uani 1 1 d .
Br1 Br 0.190196(17) 0.35865(4) 0.622172(18) 0.02073(9) Uani 1 1 d .
Br2 Br 0.306278(18) 0.64928(4) 0.392605(18) 0.02133(10) Uani 1 1 d .
N11 N 0.27984(13) 0.1354(3) 0.40897(15) 0.0167(6) Uani 1 1 d .
C12 C 0.26270(16) 0.2610(3) 0.40548(18) 0.0180(7) Uani 1 1 d .
H12 H 0.2464 0.3023 0.3650 0.022 Uiso 1 1 calc R
P13 P 0.27276(4) 0.34004(8) 0.47999(4) 0.01644(18) Uani 1 1 d .
C13A C 0.30175(16) 0.1953(3) 0.52008(18) 0.0166(7) Uani 1 1 d .
C14 C 0.32091(15) 0.1705(3) 0.58733(17) 0.0167(7) Uani 1 1 d .
H14 H 0.3208 0.2376 0.6189 0.020 Uiso 1 1 calc R
C15 C 0.34001(16) 0.0467(4) 0.60738(19) 0.0206(8) Uani 1 1 d .
H15 H 0.3531 0.0286 0.6529 0.025 Uiso 1 1 calc R
C16 C 0.34008(16) -0.0520(4) 0.56040(19) 0.0206(8) Uani 1 1 d .
H16 H 0.3536 -0.1362 0.5749 0.025 Uiso 1 1 calc R
C17 C 0.32106(16) -0.0302(3) 0.49349(19) 0.0187(7) Uani 1 1 d .
H17 H 0.3211 -0.0979 0.4622 0.022 Uiso 1 1 calc R
C17A C 0.30180(15) 0.0949(3) 0.47348(18) 0.0158(7) Uani 1 1 d .
C18 C 0.27252(17) 0.0495(3) 0.35130(17) 0.0192(7) Uani 1 1 d .
H18A H 0.2367 0.0744 0.3207 0.023 Uiso 1 1 calc R
H18B H 0.2676 -0.0407 0.3661 0.023 Uiso 1 1 calc R
C19 C 0.32135(17) 0.0501(4) 0.31278(18) 0.0196(8) Uani 1 1 d .
C110 C 0.37655(17) -0.0013(4) 0.35576(19) 0.0215(8) Uani 1 1 d .
H11A H 0.4062 -0.0078 0.3293 0.032 Uiso 1 1 calc R
H11B H 0.3696 -0.0876 0.3728 0.032 Uiso 1 1 calc R
H11C H 0.3893 0.0584 0.3927 0.032 Uiso 1 1 calc R
C111 C 0.33050(19) 0.1871(4) 0.2879(2) 0.0269(9) Uani 1 1 d .
H11D H 0.3423 0.2456 0.3255 0.040 Uiso 1 1 calc R
H11E H 0.2947 0.2188 0.2606 0.040 Uiso 1 1 calc R
H11F H 0.3603 0.1847 0.2615 0.040 Uiso 1 1 calc R
C112 C 0.30216(18) -0.0407(4) 0.25315(18) 0.0244(8) Uani 1 1 d .
H11G H 0.3312 -0.0407 0.2257 0.037 Uiso 1 1 calc R
H11H H 0.2657 -0.0098 0.2271 0.037 Uiso 1 1 calc R
H11I H 0.2974 -0.1293 0.2688 0.037 Uiso 1 1 calc R
N21 N 0.21745(13) 0.8756(3) 0.60577(15) 0.0151(6) Uani 1 1 d .
C22 C 0.23616(16) 0.7507(3) 0.61083(18) 0.0173(7) Uani 1 1 d .
H22 H 0.2522 0.7105 0.6517 0.021 Uiso 1 1 calc R
P23 P 0.22797(4) 0.67166(8) 0.53597(4) 0.01540(18) Uani 1 1 d .
C23A C 0.19768(15) 0.8147(3) 0.49551(18) 0.0148(7) Uani 1 1 d .
C24 C 0.17774(16) 0.8382(3) 0.42819(17) 0.0177(7) Uani 1 1 d .
H24 H 0.1787 0.7715 0.3966 0.021 Uiso 1 1 calc R
C25 C 0.15653(17) 0.9612(4) 0.40837(19) 0.0212(8) Uani 1 1 d .
H25 H 0.1420 0.9780 0.3630 0.025 Uiso 1 1 calc R
C26 C 0.15653(17) 1.0600(4) 0.45477(19) 0.0213(8) Uani 1 1 d .
H26 H 0.1427 1.1438 0.4400 0.026 Uiso 1 1 calc R
C27 C 0.17590(16) 1.0399(3) 0.52129(17) 0.0164(7) Uani 1 1 d .
H27 H 0.1758 1.1082 0.5522 0.020 Uiso 1 1 calc R
C27A C 0.19579(15) 0.9147(3) 0.54187(17) 0.0142(7) Uani 1 1 d .
C28 C 0.22112(16) 0.9595(3) 0.66429(17) 0.0180(7) Uani 1 1 d .
H28A H 0.2259 1.0507 0.6509 0.022 Uiso 1 1 calc R
H28B H 0.2559 0.9353 0.6968 0.022 Uiso 1 1 calc R
C29 C 0.16964(17) 0.9532(3) 0.69855(17) 0.0188(7) Uani 1 1 d .
C210 C 0.16120(19) 0.8141(4) 0.7222(2) 0.0257(9) Uani 1 1 d .
H21A H 0.1307 0.8137 0.7476 0.039 Uiso 1 1 calc R
H21B H 0.1969 0.7833 0.7501 0.039 Uiso 1 1 calc R
H21C H 0.1506 0.7564 0.6839 0.039 Uiso 1 1 calc R
C211 C 0.11507(16) 1.0024(4) 0.65308(19) 0.0219(8) Uani 1 1 d .
H21D H 0.1070 0.9491 0.6130 0.033 Uiso 1 1 calc R
H21E H 0.1203 1.0934 0.6412 0.033 Uiso 1 1 calc R
H21F H 0.0829 0.9962 0.6759 0.033 Uiso 1 1 calc R
C212 C 0.18473(18) 1.0441(4) 0.75884(18) 0.0229(8) Uani 1 1 d .
H21G H 0.1926 1.1317 0.7442 0.034 Uiso 1 1 calc R
H21H H 0.2187 1.0108 0.7890 0.034 Uiso 1 1 calc R
H21I H 0.1525 1.0476 0.7817 0.034 Uiso 1 1 calc R
N31 N 0.01804(14) 0.5413(3) 0.39258(15) 0.0192(6) Uani 1 1 d .
C32 C 0.07495(16) 0.5596(4) 0.40095(19) 0.0207(8) Uani 1 1 d .
H32 H 0.0912 0.6328 0.3835 0.025 Uiso 1 1 calc R
P33 P 0.11565(4) 0.44053(9) 0.44560(5) 0.0203(2) Uani 1 1 d .
C33A C 0.05218(16) 0.3624(4) 0.45759(18) 0.0188(7) Uani 1 1 d .
C34 C 0.04427(17) 0.2496(4) 0.49375(18) 0.0216(8) Uani 1 1 d .
H34 H 0.0764 0.2026 0.5168 0.026 Uiso 1 1 calc R
C35 C -0.01044(19) 0.2081(4) 0.49544(19) 0.0247(8) Uani 1 1 d .
H35 H -0.0159 0.1315 0.5191 0.030 Uiso 1 1 calc R
C36 C -0.05771(17) 0.2782(4) 0.4625(2) 0.0235(8) Uani 1 1 d .
H36 H -0.0951 0.2486 0.4644 0.028 Uiso 1 1 calc R
C37 C -0.05157(17) 0.3894(4) 0.42713(19) 0.0217(8) Uani 1 1 d .
H37 H -0.0841 0.4363 0.4050 0.026 Uiso 1 1 calc R
C37A C 0.00353(16) 0.4315(3) 0.42464(17) 0.0173(7) Uani 1 1 d .
C38 C -0.02406(17) 0.6275(4) 0.35184(18) 0.0207(8) Uani 1 1 d .
H38A H -0.0106 0.7186 0.3586 0.025 Uiso 1 1 calc R
H38B H -0.0607 0.6209 0.3671 0.025 Uiso 1 1 calc R
C39 C -0.03489(17) 0.5961(4) 0.27722(19) 0.0206(8) Uani 1 1 d .
C310 C -0.0528(2) 0.4545(4) 0.2649(2) 0.0363(11) Uani 1 1 d .
H31A H -0.0881 0.4386 0.2811 0.054 Uiso 1 1 calc R
H31B H -0.0224 0.3975 0.2882 0.054 Uiso 1 1 calc R
H31C H -0.0594 0.4363 0.2175 0.054 Uiso 1 1 calc R
C311 C 0.0182(2) 0.6238(5) 0.2494(2) 0.0384(11) Uani 1 1 d .
H31D H 0.0092 0.6128 0.2014 0.058 Uiso 1 1 calc R
H31E H 0.0487 0.5632 0.2688 0.058 Uiso 1 1 calc R
H31F H 0.0309 0.7134 0.2602 0.058 Uiso 1 1 calc R
C312 C -0.08303(18) 0.6866(4) 0.2442(2) 0.0270(9) Uani 1 1 d .
H31G H -0.0897 0.6750 0.1963 0.041 Uiso 1 1 calc R
H31H H -0.0722 0.7772 0.2553 0.041 Uiso 1 1 calc R
H31I H -0.1181 0.6657 0.2600 0.041 Uiso 1 1 calc R
N41 N 0.48613(14) 0.4624(3) 0.60888(15) 0.0186(6) Uani 1 1 d .
C42 C 0.42948(16) 0.4488(4) 0.60796(18) 0.0198(7) Uani 1 1 d .
H42 H 0.4142 0.3773 0.6279 0.024 Uiso 1 1 calc R
P43 P 0.38767(4) 0.57176(9) 0.56770(5) 0.01945(19) Uani 1 1 d .
C43A C 0.44989(16) 0.6443(4) 0.54818(17) 0.0186(7) Uani 1 1 d .
C44 C 0.45587(18) 0.7586(4) 0.51204(18) 0.0210(8) Uani 1 1 d .
H44 H 0.4233 0.8096 0.4940 0.025 Uiso 1 1 calc R
C45 C 0.50922(18) 0.7954(4) 0.50316(19) 0.0229(8) Uani 1 1 d .
H45 H 0.5135 0.8731 0.4797 0.028 Uiso 1 1 calc R
C46 C 0.55762(17) 0.7188(4) 0.52859(19) 0.0240(8) Uani 1 1 d .
H46 H 0.5940 0.7448 0.5211 0.029 Uiso 1 1 calc R
C47 C 0.55327(16) 0.6068(4) 0.56409(18) 0.0199(8) Uani 1 1 d .
H47 H 0.5860 0.5553 0.5809 0.024 Uiso 1 1 calc R
C47A C 0.49892(17) 0.5712(3) 0.57462(18) 0.0189(7) Uani 1 1 d .
C48 C 0.52902(17) 0.3711(3) 0.64535(18) 0.0206(8) Uani 1 1 d .
H48A H 0.5612 0.3646 0.6219 0.025 Uiso 1 1 calc R
H48B H 0.5114 0.2838 0.6447 0.025 Uiso 1 1 calc R
C49 C 0.55287(18) 0.4095(4) 0.71740(19) 0.0221(8) Uani 1 1 d .
C410 C 0.5052(2) 0.4251(4) 0.7558(2) 0.0323(10) Uani 1 1 d .
H41A H 0.4808 0.4987 0.7379 0.048 Uiso 1 1 calc R
H41B H 0.5219 0.4414 0.8024 0.048 Uiso 1 1 calc R
H41C H 0.4823 0.3454 0.7519 0.048 Uiso 1 1 calc R
C411 C 0.5877(2) 0.5356(4) 0.7206(2) 0.0309(10) Uani 1 1 d .
H41D H 0.6209 0.5213 0.7001 0.046 Uiso 1 1 calc R
H41E H 0.6009 0.5612 0.7668 0.046 Uiso 1 1 calc R
H41F H 0.5637 0.6048 0.6969 0.046 Uiso 1 1 calc R
C412 C 0.59271(18) 0.2987(4) 0.74752(19) 0.0244(8) Uani 1 1 d .
H41G H 0.5712 0.2169 0.7440 0.037 Uiso 1 1 calc R
H41H H 0.6083 0.3178 0.7941 0.037 Uiso 1 1 calc R
H41I H 0.6241 0.2906 0.7237 0.037 Uiso 1 1 calc R

loop_
_atom_site_aniso_label
_atom_site_aniso_U_11
_atom_site_aniso_U_22
_atom_site_aniso_U_33
_atom_site_aniso_U_23
_atom_site_aniso_U_13
_atom_site_aniso_U_12
Cu1 0.0155(3) 0.0123(2) 0.0223(3) 0.00031(19) 0.0055(2) 0.0003(2)
Cu2 0.0153(3) 0.0127(2) 0.0223(3) 0.00015(19) 0.0062(2) 0.0004(2)
Br1 0.0230(2) 0.01658(17) 0.02392(19) 0.00099(14) 0.00795(15) -0.00117(15)
Br2 0.0261(2) 0.01680(18) 0.02272(18) 0.00115(14) 0.00880(15) -0.00032(15)
N11 0.0180(16) 0.0129(14) 0.0203(14) -0.0012(11) 0.0062(12) 0.0014(12)
C12 0.0179(19) 0.0124(16) 0.0243(17) 0.0013(13) 0.0058(14) 0.0032(14)
P13 0.0180(5) 0.0107(4) 0.0216(4) -0.0002(3) 0.0064(3) 0.0016(3)
C13A 0.0144(18) 0.0101(15) 0.0268(18) 0.0000(13) 0.0076(14) 0.0001(13)
C14 0.0138(18) 0.0150(16) 0.0212(17) -0.0016(13) 0.0036(14) -0.0005(14)
C15 0.0149(19) 0.0244(19) 0.0231(18) 0.0043(15) 0.0053(14) -0.0003(15)
C16 0.0155(19) 0.0166(17) 0.031(2) 0.0048(15) 0.0086(15) 0.0014(15)
C17 0.0163(19) 0.0141(16) 0.0283(19) 0.0008(14) 0.0107(15) 0.0010(14)
C17A 0.0116(18) 0.0121(16) 0.0255(18) 0.0003(13) 0.0082(14) -0.0011(13)
C18 0.024(2) 0.0149(16) 0.0198(17) -0.0045(13) 0.0062(15) -0.0046(15)
C19 0.025(2) 0.0145(17) 0.0201(17) -0.0029(13) 0.0063(15) 0.0004(15)
C110 0.019(2) 0.0223(18) 0.0246(18) -0.0021(14) 0.0079(15) -0.0003(15)
C111 0.034(2) 0.0186(18) 0.033(2) 0.0037(15) 0.0174(19) -0.0008(17)
C112 0.030(2) 0.0229(19) 0.0204(18) -0.0047(15) 0.0043(16) 0.0040(17)
N21 0.0148(16) 0.0120(14) 0.0199(14) -0.0005(11) 0.0067(12) 0.0010(11)
C22 0.0184(19) 0.0117(16) 0.0230(17) 0.0030(13) 0.0072(14) 0.0032(14)
P23 0.0167(5) 0.0100(4) 0.0207(4) -0.0008(3) 0.0066(3) 0.0016(3)
C23A 0.0094(17) 0.0098(15) 0.0261(18) -0.0005(13) 0.0056(14) -0.0016(13)
C24 0.0170(19) 0.0168(17) 0.0196(17) -0.0004(13) 0.0043(14) 0.0008(14)
C25 0.019(2) 0.0211(18) 0.0233(18) 0.0035(14) 0.0038(15) 0.0005(15)
C26 0.022(2) 0.0140(17) 0.030(2) 0.0051(14) 0.0110(16) 0.0024(15)
C27 0.0173(19) 0.0124(16) 0.0216(17) -0.0012(13) 0.0089(14) 0.0000(14)
C27A 0.0111(17) 0.0146(16) 0.0174(16) 0.0008(12) 0.0043(13) -0.0032(13)
C28 0.022(2) 0.0153(16) 0.0170(16) -0.0036(13) 0.0033(14) 0.0008(14)
C29 0.025(2) 0.0156(17) 0.0172(16) -0.0023(13) 0.0073(14) 0.0031(15)
C210 0.032(2) 0.0226(19) 0.027(2) 0.0013(15) 0.0160(17) 0.0001(17)
C211 0.015(2) 0.0257(19) 0.0259(19) -0.0034(15) 0.0066(15) 0.0025(15)
C212 0.030(2) 0.0204(18) 0.0176(17) -0.0027(14) 0.0036(15) 0.0054(16)
N31 0.0184(17) 0.0169(15) 0.0218(15) 0.0003(12) 0.0031(12) 0.0009(13)
C32 0.0153(19) 0.0203(18) 0.0268(19) 0.0001(14) 0.0049(15) -0.0012(15)
P33 0.0140(5) 0.0193(4) 0.0276(5) 0.0011(4) 0.0039(4) 0.0004(4)
C33A 0.0138(19) 0.0176(17) 0.0251(18) -0.0019(14) 0.0042(14) 0.0037(14)
C34 0.019(2) 0.0225(19) 0.0224(18) -0.0017(14) 0.0027(15) 0.0040(15)
C35 0.030(2) 0.0213(18) 0.0252(19) -0.0011(15) 0.0122(17) -0.0037(17)
C36 0.015(2) 0.0246(19) 0.032(2) -0.0055(15) 0.0066(16) -0.0037(15)
C37 0.017(2) 0.0239(19) 0.0257(19) -0.0047(15) 0.0076(15) 0.0019(15)
C37A 0.0165(19) 0.0159(16) 0.0190(17) -0.0027(13) 0.0021(14) 0.0013(14)
C38 0.019(2) 0.0165(17) 0.0263(19) -0.0014(14) 0.0040(15) 0.0023(15)
C39 0.021(2) 0.0166(17) 0.0240(18) 0.0029(14) 0.0032(15) 0.0032(15)
C310 0.060(3) 0.020(2) 0.025(2) -0.0020(16) -0.002(2) 0.006(2)
C311 0.031(3) 0.055(3) 0.032(2) 0.005(2) 0.013(2) 0.006(2)
C312 0.028(2) 0.0235(19) 0.029(2) 0.0040(15) 0.0040(17) 0.0029(17)
N41 0.0181(17) 0.0176(15) 0.0201(15) -0.0009(11) 0.0037(12) 0.0027(13)
C42 0.020(2) 0.0168(17) 0.0239(18) -0.0002(14) 0.0066(15) -0.0006(15)
P43 0.0150(5) 0.0196(4) 0.0244(4) 0.0014(3) 0.0057(4) 0.0011(4)
C43A 0.020(2) 0.0183(17) 0.0199(17) -0.0040(14) 0.0088(14) -0.0004(15)
C44 0.025(2) 0.0165(17) 0.0225(17) -0.0003(14) 0.0076(15) 0.0004(15)
C45 0.029(2) 0.0163(17) 0.0238(18) -0.0006(14) 0.0063(16) -0.0037(16)
C46 0.018(2) 0.031(2) 0.0251(19) -0.0050(16) 0.0093(16) -0.0065(16)
C47 0.0136(19) 0.0276(19) 0.0190(17) -0.0049(14) 0.0041(14) 0.0015(15)
C47A 0.022(2) 0.0169(17) 0.0188(17) -0.0027(13) 0.0065(15) -0.0005(15)
C48 0.021(2) 0.0136(16) 0.0265(19) -0.0008(14) 0.0037(15) 0.0027(15)
C49 0.026(2) 0.0169(17) 0.0234(19) 0.0000(14) 0.0059(16) 0.0048(16)
C410 0.037(3) 0.031(2) 0.030(2) 0.0057(17) 0.0108(19) 0.014(2)
C411 0.043(3) 0.022(2) 0.0222(19) -0.0013(15) -0.0063(18) -0.0099(19)
C412 0.030(2) 0.0186(18) 0.0237(19) 0.0032(14) 0.0031(16) 0.0057(16)

loop_
_atom_type_symbol
_atom_type_description
_atom_type_scat_dispersion_real
_atom_type_scat_dispersion_imag
_atom_type_scat_source
C C 0.0181 0.0091 'International Tables Vol C Tables 4.2.6.8 and 6.1.1.4'
H H 0.0000 0.0000 'International Tables Vol C Tables 4.2.6.8 and 6.1.1.4'
N N 0.0311 0.0180 'International Tables Vol C Tables 4.2.6.8 and 6.1.1.4'
P P 0.2955 0.4335 'International Tables Vol C Tables 4.2.6.8 and 6.1.1.4'
Cu Cu -1.9646 0.5888 'International Tables Vol C Tables 4.2.6.8 and 6.1.1.4'
Br Br -0.6763 1.2805 'International Tables Vol C Tables 4.2.6.8 and 6.1.1.4'

loop_
_geom_angle_atom_site_label_1
_geom_angle_atom_site_label_2
_geom_angle_atom_site_label_3
_geom_angle
P33 Cu1 P23 110.80(4)
P33 Cu1 P13 109.90(4)
P23 Cu1 P13 108.89(4)
P33 Cu1 Br1 109.36(3)
P23 Cu1 Br1 110.20(3)
P13 Cu1 Br1 107.63(3)
P43 Cu2 P13 111.50(4)
P43 Cu2 P23 112.12(4)
P13 Cu2 P23 109.03(4)
P43 Cu2 Br2 109.66(3)
P13 Cu2 Br2 108.23(3)
P23 Cu2 Br2 106.09(3)
C12 N11 C17A 112.8(3)
C12 N11 C18 123.1(3)
C17A N11 C18 124.1(3)
N11 C12 P13 114.7(3)
C12 P13 C13A 89.71(17)
C12 P13 Cu2 125.03(13)
C13A P13 Cu2 130.87(13)
C12 P13 Cu1 124.49(13)
C13A P13 Cu1 120.14(12)
Cu2 P13 Cu1 71.04(3)
C14 C13A C17A 120.1(3)
C14 C13A P13 129.6(3)
C17A C13A P13 110.3(3)
C15 C14 C13A 119.2(3)
C14 C15 C16 120.0(4)
C17 C16 C15 121.9(3)
C16 C17 C17A 117.8(3)
N11 C17A C17 126.5(3)
N11 C17A C13A 112.6(3)
C17 C17A C13A 120.9(3)
N11 C18 C19 116.1(3)
C110 C19 C111 110.5(3)
C110 C19 C18 110.6(3)
C111 C19 C18 110.7(3)
C110 C19 C112 109.8(3)
C111 C19 C112 109.1(3)
C18 C19 C112 106.1(3)
C22 N21 C27A 113.8(3)
C22 N21 C28 121.7(3)
C27A N21 C28 124.5(3)
N21 C22 P23 113.6(3)
C22 P23 C23A 89.79(17)
C22 P23 Cu1 124.00(12)
C23A P23 Cu1 130.19(13)
C22 P23 Cu2 125.56(13)
C23A P23 Cu2 120.99(12)
Cu1 P23 Cu2 71.04(3)
C24 C23A C27A 120.0(3)
C24 C23A P23 129.7(3)
C27A C23A P23 110.3(3)
C25 C24 C23A 118.8(3)
C24 C25 C26 120.4(4)
C27 C26 C25 122.1(3)
C26 C27 C27A 117.7(3)
N21 C27A C27 126.5(3)
N21 C27A C23A 112.5(3)
C27 C27A C23A 120.9(3)
N21 C28 C29 115.6(3)
C211 C29 C210 110.7(3)
C211 C29 C28 111.3(3)
C210 C29 C28 110.7(3)
C211 C29 C212 109.2(3)
C210 C29 C212 109.2(3)
C28 C29 C212 105.6(3)
C32 N31 C37A 113.2(3)
C32 N31 C38 123.0(3)
C37A N31 C38 123.8(3)
N31 C32 P33 114.7(3)
C32 P33 C33A 89.45(18)
C32 P33 Cu1 129.86(14)
C33A P33 Cu1 127.12(13)
C34 C33A C37A 118.9(3)
C34 C33A P33 130.8(3)
C37A C33A P33 110.3(3)
C35 C34 C33A 119.6(4)
C34 C35 C36 120.3(4)
C37 C36 C35 121.6(4)
C36 C37 C37A 118.5(4)
N31 C37A C37 126.7(4)
N31 C37A C33A 112.3(3)
C37 C37A C33A 121.1(3)
N31 C38 C39 113.9(3)
C311 C39 C310 110.1(4)
C311 C39 C312 109.0(3)
C310 C39 C312 110.2(4)
C311 C39 C38 110.7(4)
C310 C39 C38 110.6(3)
C312 C39 C38 106.2(3)
C42 N41 C47A 113.4(3)
C42 N41 C48 121.9(3)
C47A N41 C48 124.7(3)
N41 C42 P43 114.3(3)
C42 P43 C43A 89.29(18)
C42 P43 Cu2 128.11(14)
C43A P43 Cu2 125.31(13)
C47A C43A C44 119.0(3)
C47A C43A P43 110.8(3)
C44 C43A P43 130.2(3)
C45 C44 C43A 119.5(4)
C44 C45 C46 120.5(4)
C47 C46 C45 121.4(4)
C46 C47 C47A 118.0(4)
N41 C47A C43A 112.1(3)
N41 C47A C47 126.3(4)
C43A C47A C47 121.5(3)
N41 C48 C49 114.6(3)
C410 C49 C411 110.2(3)
C410 C49 C412 109.5(3)
C411 C49 C412 108.8(4)
C410 C49 C48 111.3(4)
C411 C49 C48 110.5(3)
C412 C49 C48 106.4(3)

loop_
_geom_bond_atom_site_label_1
_geom_bond_atom_site_label_2
_geom_bond_distance
Cu1 P33 2.2809(12)
Cu1 P23 2.3137(10)
Cu1 P13 2.3793(10)
Cu1 Br1 2.4038(6)
Cu1 Cu2 2.7259(7)
Cu2 P43 2.2917(12)
Cu2 P13 2.3117(10)
Cu2 P23 2.3772(10)
Cu2 Br2 2.4000(6)
N11 C12 1.351(5)
N11 C17A 1.396(5)
N11 C18 1.466(4)
C12 P13 1.716(4)
P13 C13A 1.773(4)
C13A C14 1.398(5)
C13A C17A 1.412(5)
C14 C15 1.385(5)
C15 C16 1.405(5)
C16 C17 1.386(5)
C17 C17A 1.399(5)
C18 C19 1.538(5)
C19 C110 1.528(5)
C19 C111 1.529(5)
C19 C112 1.542(5)
N21 C22 1.355(4)
N21 C27A 1.379(5)
N21 C28 1.474(4)
C22 P23 1.725(4)
P23 C23A 1.771(4)
C23A C24 1.400(5)
C23A C27A 1.412(5)
C24 C25 1.391(5)
C25 C26 1.397(5)
C26 C27 1.377(5)
C27 C27A 1.407(5)
C28 C29 1.538(5)
C29 C211 1.531(5)
C29 C210 1.536(5)
C29 C212 1.542(5)
N31 C32 1.347(5)
N31 C37A 1.387(5)
N31 C38 1.471(5)
C32 P33 1.713(4)
P33 C33A 1.775(4)
C33A C34 1.412(5)
C33A C37A 1.414(5)
C34 C35 1.381(6)
C35 C36 1.395(6)
C36 C37 1.380(5)
C37 C37A 1.395(5)
C38 C39 1.548(5)
C39 C311 1.519(6)
C39 C310 1.523(5)
C39 C312 1.528(5)
N41 C42 1.355(5)
N41 C47A 1.389(5)
N41 C48 1.479(5)
C42 P43 1.718(4)
P43 C43A 1.778(4)
C43A C47A 1.405(5)
C43A C44 1.415(5)
C44 C45 1.375(6)
C45 C46 1.409(6)
C46 C47 1.380(5)
C47 C47A 1.406(5)
C48 C49 1.537(5)
C49 C410 1.521(5)
C49 C411 1.533(5)
C49 C412 1.533(5)
